data_2013798
loop_
_publ_author_name
'Daniel E. Lynch'
'Ian McClenaghan'

_publ_section_title
;
 Four trifluoromethylnitrobenzene analogues
;
_journal_issue 1
_journal_name_full 'Acta Crystallographica Section C'
_journal_page_first o1
_journal_page_last o5
_journal_paper_doi 10.1107/S0108270103025150
_journal_volume 60
_journal_year 2004
_chemical_formula_iupac 'C17 H16 F3 N3 O2'
_chemical_formula_moiety 'C17 H16 F3 N3 O2'
_chemical_formula_sum 'C17 H16 F3 N3 O2'
_chemical_formula_weight 351.33
_chemical_name_systematic
;
1-[2-nitro-4-(trifluoromethyl)phenyl]-4-phenylpiperazine
;
_space_group_IT_number 14
_symmetry_cell_setting monoclinic
_symmetry_space_group_name_Hall '-P 2ybc'
_symmetry_space_group_name_H-M 'P 1 21/c 1'
_atom_sites_solution_hydrogens geom
_atom_sites_solution_primary direct
_atom_sites_solution_secondary difmap
_audit_creation_method SHELXL-97
_cell_angle_alpha 90
_cell_angle_beta 95.8496(10)
_cell_angle_gamma 90
_cell_formula_units_Z 8
_cell_length_a 30.6687(12)
_cell_length_b 9.9731(3)
_cell_length_c 10.4592(3)
_cell_measurement_reflns_used 16227
_cell_measurement_temperature 150(2)
_cell_measurement_theta_max 33.34
_cell_measurement_theta_min 2.91
_cell_volume 3182.41(18)
_computing_cell_refinement 'DENZO and COLLECT'
_computing_data_collection 'DENZO (Otwinowski & Minor, 1997) and COLLECT (Hooft, 1998)'
_computing_data_reduction 'DENZO, SCALEPACK (Otwinowski & Minor, 1997) and COLLECT'
_computing_molecular_graphics 'PLUTON94 (Spek, 1994) and PLATON97 (Spek, 1997)'
_computing_publication_material SHELXL97
_computing_structure_refinement 'SHELXL97 (Sheldrick, 1997)'
_computing_structure_solution 'SHELXS97 (Sheldrick, 1997)'
_diffrn_ambient_temperature 150(2)
_diffrn_detector_area_resol_mean 9.091
_diffrn_measured_fraction_theta_full 0.99
_diffrn_measured_fraction_theta_max 0.99
_diffrn_measurement_device_type 'Nonius KappaCCD area detector'
_diffrn_measurement_method '\f and \w scans'
_diffrn_radiation_monochromator graphite
_diffrn_radiation_source 'Nonius FR591 rotating anode'
_diffrn_radiation_type MoK\a
_diffrn_radiation_wavelength 0.71073
_diffrn_reflns_av_R_equivalents 0.0843
_diffrn_reflns_av_sigmaI/netI 0.1182
_diffrn_reflns_limit_h_max 36
_diffrn_reflns_limit_h_min -36
_diffrn_reflns_limit_k_max 11
_diffrn_reflns_limit_k_min -11
_diffrn_reflns_limit_l_max 12
_diffrn_reflns_limit_l_min -12
_diffrn_reflns_number 14139
_diffrn_reflns_theta_full 25.0
_diffrn_reflns_theta_max 25.00
_diffrn_reflns_theta_min 2.95
_diffrn_standards_decay_% 0
_diffrn_standards_number 0
_exptl_absorpt_coefficient_mu 0.122
_exptl_absorpt_correction_T_max 0.995
_exptl_absorpt_correction_T_min 0.995
_exptl_absorpt_correction_type multi-scan
_exptl_absorpt_process_details '(SORTAV; Blessing, 1995)'
_exptl_crystal_colour yellow
_exptl_crystal_density_diffrn 1.467
_exptl_crystal_density_method 'not measured'
_exptl_crystal_description plate
_exptl_crystal_F_000 1456
_exptl_crystal_size_max 0.20
_exptl_crystal_size_mid 0.15
_exptl_crystal_size_min 0.04
_refine_diff_density_max 0.29
_refine_diff_density_min -0.41
_refine_ls_extinction_method none
_refine_ls_goodness_of_fit_ref 0.952
_refine_ls_hydrogen_treatment constr
_refine_ls_matrix_type full
_refine_ls_number_parameters 451
_refine_ls_number_reflns 5553
_refine_ls_number_restraints 0
_refine_ls_restrained_S_all 0.952
_refine_ls_R_factor_all 0.1312
_refine_ls_R_factor_gt 0.0530
_refine_ls_shift/su_max 0.000
_refine_ls_shift/su_mean 0.000
_refine_ls_structure_factor_coef Fsqd
_refine_ls_weighting_details 'w=1/[\s^2^(Fo^2^)+(0.0441P)^2^] where P=(Fo^2^+2Fc^2^)/3'
_refine_ls_weighting_scheme calc
_refine_ls_wR_factor_gt 0.0963
_refine_ls_wR_factor_ref 0.1193
_reflns_number_gt 2917
_reflns_number_total 5553
_reflns_threshold_expression I>2\s(I)
_cod_data_source_file gg1189.cif
_cod_data_source_block IV
_cod_depositor_comments
;
The following automatic conversions were performed:
'_symmetry_cell_setting' value 'Monoclinic' changed to 'monoclinic'
according to '/home/saulius/struct/CIF-dictionaries/cif_core.dic'
dictionary named 'cif_core.dic' version 2.4.1 from 2010-06-29.

Automatic conversion script
Id: cif_fix_enum 1527 2010-12-29 10:47:43Z saulius 

The following automatic conversions were performed:

'_symmetry_cell_setting' value 'Monoclinic' changed to 'monoclinic'
according to /home/saulius/struct/CIF-dictionaries/cif_core.dic
dictionary named 'cif_core.dic' version 2.4.1 from
2010-06-29.

'_exptl_absorpt_correction_type' value 'Multi-scan'
changed to 'multi-scan' according to
/home/saulius/struct/CIF-dictionaries/cif_core.dic dictionary named
'cif_core.dic' version 2.4.1 from 2010-06-29.

Automatic conversion script
Id: cif_fix_values 1715 2011-07-08 13:25:40Z adriana 
;
_cod_original_sg_symbol_H-M 'P 21/c'
_cod_database_code 2013798
_cod_database_fobs_code 2013798

loop_
_symmetry_equiv_pos_as_xyz
'x, y, z'
'x, -y+1/2, z+1/2'
'-x, -y, -z'
'-x, y-1/2, -z-1/2'

loop_
_atom_site_label
_atom_site_fract_x
_atom_site_fract_y
_atom_site_fract_z
_atom_site_U_iso_or_equiv
_atom_site_adp_type
_atom_site_calc_flag
_atom_site_refinement_flags
_atom_site_occupancy
_atom_site_disorder_assembly
_atom_site_disorder_group
_atom_site_type_symbol
C1A 0.09429(9) 0.1451(3) 0.0310(3) 0.0213(7) Uani d . 1 . . C
C2A 0.06807(9) 0.2612(2) 0.0111(2) 0.0202(7) Uani d . 1 . . C
N21A 0.08262(9) 0.3937(2) 0.0587(2) 0.0284(6) Uani d . 1 . . N
O21A 0.12176(7) 0.42108(19) 0.0617(2) 0.0394(6) Uani d . 1 . . O
O22A 0.05467(7) 0.47313(18) 0.08779(19) 0.0402(6) Uani d . 1 . . O
C3A 0.02849(9) 0.2609(3) -0.0655(3) 0.0242(7) Uani d . 1 . . C
H3A 0.0109 0.3395 -0.0727 0.030 Uiso calc R 1 . . H
C4A 0.01447(9) 0.1455(3) -0.1317(3) 0.0224(7) Uani d . 1 . . C
C41A -0.02757(10) 0.1464(3) -0.2158(3) 0.0299(8) Uani d . 1 . . C
F41A -0.04239(5) 0.02284(15) -0.24613(16) 0.0416(5) Uani d . 1 . . F
F42A -0.05967(5) 0.20914(16) -0.16140(16) 0.0454(5) Uani d . 1 . . F
F43A -0.02484(5) 0.20959(16) -0.32835(16) 0.0431(5) Uani d . 1 . . F
C5A 0.04093(9) 0.0334(3) -0.1199(3) 0.0269(7) Uani d . 1 . . C
H5A 0.0324 -0.0447 -0.1681 0.034 Uiso calc R 1 . . H
C6A 0.07947(9) 0.0321(3) -0.0400(3) 0.0254(7) Uani d . 1 . . C
H6A 0.0965 -0.0476 -0.0329 0.032 Uiso calc R 1 . . H
N7A 0.13233(7) 0.1413(2) 0.1165(2) 0.0230(6) Uani d . 1 . . N
C8A 0.12967(9) 0.1877(3) 0.2488(3) 0.0251(7) Uani d . 1 . . C
H81A 0.1153 0.1182 0.2974 0.031 Uiso calc R 1 . . H
H82A 0.1117 0.2702 0.2476 0.031 Uiso calc R 1 . . H
C9A 0.17492(8) 0.2161(3) 0.3145(3) 0.0248(7) Uani d . 1 . . C
H91A 0.1887 0.2889 0.2685 0.031 Uiso calc R 1 . . H
H92A 0.1726 0.2462 0.4038 0.031 Uiso calc R 1 . . H
N10A 0.20232(7) 0.0947(2) 0.3160(2) 0.0223(6) Uani d . 1 . . N
C11A 0.20436(9) 0.0436(3) 0.1865(3) 0.0273(7) Uani d . 1 . . C
H10A 0.2214 -0.0409 0.1906 0.034 Uiso calc R 1 . . H
H11A 0.2198 0.1093 0.1363 0.034 Uiso calc R 1 . . H
C12A 0.15895(9) 0.0179(3) 0.1186(3) 0.0257(7) Uani d . 1 . . C
H12A 0.1615 -0.0123 0.0295 0.032 Uiso calc R 1 . . H
H13A 0.1444 -0.0540 0.1638 0.032 Uiso calc R 1 . . H
C13A 0.24301(9) 0.1055(2) 0.3942(3) 0.0240(7) Uani d . 1 . . C
C14A 0.24276(10) 0.1389(3) 0.5232(3) 0.0286(8) Uani d . 1 . . C
H14A 0.2156 0.1529 0.5576 0.036 Uiso calc R 1 . . H
C15A 0.28161(11) 0.1520(3) 0.6022(3) 0.0380(9) Uani d . 1 . . C
H15A 0.2809 0.1752 0.6900 0.047 Uiso calc R 1 . . H
C16A 0.32162(11) 0.1312(3) 0.5536(3) 0.0391(9) Uani d . 1 . . C
H16A 0.3483 0.1410 0.6074 0.049 Uiso calc R 1 . . H
C17A 0.32200(10) 0.0965(3) 0.4273(3) 0.0360(8) Uani d . 1 . . C
H17A 0.3493 0.0816 0.3939 0.045 Uiso calc R 1 . . H
C18A 0.28327(9) 0.0824(3) 0.3465(3) 0.0301(8) Uani d . 1 . . C
H18A 0.2842 0.0572 0.2593 0.038 Uiso calc R 1 . . H
C1B 0.42414(10) 0.6388(3) 0.5830(3) 0.0283(7) Uani d . 1 . . C
C2B 0.45093(9) 0.7455(3) 0.5503(3) 0.0263(7) Uani d . 1 . . C
N21B 0.43331(8) 0.8595(2) 0.4719(3) 0.0329(7) Uani d . 1 . . N
O21B 0.40595(7) 0.8366(2) 0.3810(2) 0.0464(6) Uani d . 1 . . O
O22B 0.44769(7) 0.9713(2) 0.4996(2) 0.0491(7) Uani d . 1 . . O
C3B 0.49575(9) 0.7473(3) 0.5831(3) 0.0296(8) Uani d . 1 . . C
H3B 0.5125 0.8226 0.5618 0.037 Uiso calc R 1 . . H
C4B 0.51600(9) 0.6397(3) 0.6465(3) 0.0289(8) Uani d . 1 . . C
C41B 0.56374(11) 0.6436(3) 0.6882(3) 0.0414(9) Uani d . 1 . . C
F41B 0.58253(5) 0.52277(17) 0.69733(17) 0.0507(5) Uani d . 1 . . F
F42B 0.57224(6) 0.69977(17) 0.80571(19) 0.0583(6) Uani d . 1 . . F
F43B 0.58638(6) 0.71653(19) 0.6102(2) 0.0647(6) Uani d . 1 . . F
C5B 0.49123(10) 0.5304(3) 0.6744(3) 0.0357(8) Uani d . 1 . . C
H5B 0.5052 0.4543 0.7150 0.045 Uiso calc R 1 . . H
C6B 0.44634(10) 0.5300(3) 0.6441(3) 0.0338(8) Uani d . 1 . . C
H6B 0.4300 0.4537 0.6654 0.042 Uiso calc R 1 . . H
N7B 0.37900(7) 0.6412(2) 0.5570(2) 0.0290(6) Uani d . 1 . . N
C8B 0.35391(9) 0.5169(3) 0.5639(3) 0.0326(8) Uani d . 1 . . C
H81B 0.3475 0.5005 0.6534 0.041 Uiso calc R 1 . . H
H82B 0.3711 0.4401 0.5360 0.041 Uiso calc R 1 . . H
C9B 0.31135(9) 0.5306(3) 0.4763(3) 0.0299(8) Uani d . 1 . . C
H91B 0.3181 0.5428 0.3865 0.037 Uiso calc R 1 . . H
H92B 0.2940 0.4473 0.4803 0.037 Uiso calc R 1 . . H
N10B 0.28563(7) 0.6441(2) 0.5139(2) 0.0252(6) Uani d . 1 . . N
C11B 0.31132(9) 0.7689(3) 0.5122(3) 0.0296(8) Uani d . 1 . . C
H10B 0.2941 0.8444 0.5423 0.037 Uiso calc R 1 . . H
H11B 0.3177 0.7885 0.4233 0.037 Uiso calc R 1 . . H
C12B 0.35379(9) 0.7553(3) 0.5982(3) 0.0297(8) Uani d . 1 . . C
H12B 0.3712 0.8385 0.5944 0.037 Uiso calc R 1 . . H
H13B 0.3474 0.7418 0.6882 0.037 Uiso calc R 1 . . H
C13B 0.24282(9) 0.6581(3) 0.4467(3) 0.0245(7) Uani d . 1 . . C
C14B 0.22729(10) 0.5759(3) 0.3458(3) 0.0333(8) Uani d . 1 . . C
H14B 0.2454 0.5066 0.3182 0.042 Uiso calc R 1 . . H
C15B 0.18538(11) 0.5938(3) 0.2845(3) 0.0393(9) Uani d . 1 . . C
H15B 0.1751 0.5365 0.2153 0.049 Uiso calc R 1 . . H
C16B 0.15846(10) 0.6934(3) 0.3226(3) 0.0385(9) Uani d . 1 . . C
H16B 0.1298 0.7056 0.2801 0.048 Uiso calc R 1 . . H
C17B 0.17397(10) 0.7755(3) 0.4242(3) 0.0395(9) Uani d . 1 . . C
H17B 0.1558 0.8451 0.4511 0.049 Uiso calc R 1 . . H
C18B 0.21527(10) 0.7575(3) 0.4865(3) 0.0313(8) Uani d . 1 . . C
H18B 0.2251 0.8133 0.5572 0.039 Uiso calc R 1 . . H

loop_
_atom_site_aniso_label
_atom_site_aniso_U_11
_atom_site_aniso_U_22
_atom_site_aniso_U_33
_atom_site_aniso_U_12
_atom_site_aniso_U_13
_atom_site_aniso_U_23
C1A 0.0187(18) 0.0259(16) 0.0203(16) -0.0005(13) 0.0062(14) 0.0007(14)
C2A 0.0226(18) 0.0161(15) 0.0217(16) -0.0027(13) 0.0020(14) -0.0038(13)
N21A 0.0318(17) 0.0238(14) 0.0290(16) 0.0025(13) -0.0007(13) 0.0004(12)
O21A 0.0252(14) 0.0364(12) 0.0556(15) -0.0088(11) 0.0003(12) -0.0049(11)
O22A 0.0388(15) 0.0283(12) 0.0528(15) 0.0073(11) 0.0018(12) -0.0115(10)
C3A 0.0209(18) 0.0244(16) 0.0282(18) 0.0048(13) 0.0061(14) 0.0029(14)
C4A 0.0197(17) 0.0241(17) 0.0234(18) -0.0002(13) 0.0017(14) 0.0037(14)
C41A 0.031(2) 0.0256(18) 0.033(2) -0.0013(15) 0.0011(17) 0.0038(15)
F41A 0.0330(11) 0.0294(10) 0.0589(13) -0.0087(8) -0.0123(9) -0.0013(9)
F42A 0.0219(11) 0.0570(11) 0.0560(13) 0.0094(9) -0.0023(9) -0.0108(10)
F43A 0.0415(12) 0.0474(11) 0.0379(11) -0.0040(9) -0.0083(9) 0.0126(9)
C5A 0.029(2) 0.0241(17) 0.0272(18) -0.0033(14) -0.0002(15) -0.0022(14)
C6A 0.0241(19) 0.0218(16) 0.0301(18) 0.0036(14) 0.0009(15) 0.0017(14)
N7A 0.0180(14) 0.0265(13) 0.0242(15) 0.0059(11) 0.0010(12) -0.0051(11)
C8A 0.0189(18) 0.0286(16) 0.0282(18) 0.0034(14) 0.0043(14) -0.0036(14)
C9A 0.0214(18) 0.0271(17) 0.0255(17) 0.0011(14) 0.0010(14) -0.0052(13)
N10A 0.0181(14) 0.0245(13) 0.0238(15) 0.0027(11) 0.0003(11) -0.0019(11)
C11A 0.0228(19) 0.0260(16) 0.0331(19) 0.0050(13) 0.0032(15) -0.0037(14)
C12A 0.0193(18) 0.0267(16) 0.0302(18) 0.0055(14) -0.0016(14) -0.0058(14)
C13A 0.0222(18) 0.0176(15) 0.031(2) -0.0019(13) -0.0038(15) 0.0035(13)
C14A 0.0223(19) 0.0317(17) 0.031(2) 0.0030(14) 0.0008(16) -0.0015(15)
C15A 0.042(2) 0.0324(18) 0.036(2) 0.0002(16) -0.0099(19) -0.0027(15)
C16A 0.027(2) 0.0340(19) 0.051(2) -0.0030(16) -0.0168(19) 0.0033(17)
C17A 0.0201(19) 0.0383(19) 0.049(2) -0.0008(15) -0.0010(17) 0.0080(17)
C18A 0.0227(19) 0.0328(17) 0.035(2) 0.0030(15) 0.0021(16) 0.0033(15)
C1B 0.0207(19) 0.0298(17) 0.0342(19) -0.0037(14) 0.0021(15) 0.0001(15)
C2B 0.0205(18) 0.0258(16) 0.0321(19) 0.0026(14) 0.0006(15) 0.0032(14)
N21B 0.0221(16) 0.0355(17) 0.0417(18) -0.0015(13) 0.0052(14) 0.0064(14)
O21B 0.0406(16) 0.0540(14) 0.0421(15) -0.0092(12) -0.0081(13) 0.0150(12)
O22B 0.0403(15) 0.0262(13) 0.0784(18) -0.0052(11) -0.0052(13) 0.0075(12)
C3B 0.0240(19) 0.0288(17) 0.0368(19) -0.0058(14) 0.0065(15) -0.0048(15)
C4B 0.0221(19) 0.0296(18) 0.035(2) 0.0010(15) 0.0017(15) -0.0020(15)
C41B 0.026(2) 0.038(2) 0.059(3) -0.0001(17) -0.0034(19) -0.0050(19)
F41B 0.0280(11) 0.0421(11) 0.0798(15) 0.0127(9) -0.0045(10) -0.0072(10)
F42B 0.0377(13) 0.0573(12) 0.0746(15) 0.0084(10) -0.0202(11) -0.0250(11)
F43B 0.0197(11) 0.0688(13) 0.1061(18) -0.0045(10) 0.0091(11) 0.0236(13)
C5B 0.027(2) 0.0341(19) 0.045(2) 0.0073(16) 0.0005(17) 0.0071(16)
C6B 0.025(2) 0.0311(18) 0.045(2) -0.0047(15) 0.0021(16) 0.0100(15)
N7B 0.0170(15) 0.0241(13) 0.0461(17) -0.0041(11) 0.0042(13) -0.0007(12)
C8B 0.0198(18) 0.0250(17) 0.054(2) -0.0014(14) 0.0069(16) 0.0047(15)
C9B 0.0218(19) 0.0221(16) 0.046(2) -0.0064(14) 0.0039(16) 0.0010(15)
N10B 0.0167(14) 0.0202(13) 0.0384(16) -0.0006(11) 0.0024(12) -0.0007(11)
C11B 0.0228(19) 0.0246(16) 0.041(2) -0.0010(14) 0.0016(15) -0.0006(14)
C12B 0.0196(18) 0.0286(17) 0.041(2) -0.0030(14) 0.0031(16) -0.0016(15)
C13B 0.0207(18) 0.0241(16) 0.0283(18) -0.0039(14) 0.0000(15) 0.0064(14)
C14B 0.027(2) 0.0359(18) 0.037(2) -0.0034(15) -0.0005(16) 0.0014(16)
C15B 0.038(2) 0.038(2) 0.041(2) -0.0138(17) -0.0058(18) 0.0030(17)
C16B 0.025(2) 0.041(2) 0.047(2) -0.0068(17) -0.0095(17) 0.0201(18)
C17B 0.026(2) 0.0285(18) 0.063(2) 0.0029(15) 0.0014(18) 0.0115(17)
C18B 0.0253(19) 0.0253(17) 0.043(2) -0.0045(14) 0.0004(16) -0.0013(15)

loop_
_atom_type_symbol
_atom_type_description
_atom_type_scat_dispersion_real
_atom_type_scat_dispersion_imag
_atom_type_scat_source
C C 0.0033 0.0016 'International Tables Vol C Tables 4.2.6.8 and 6.1.1.4'
H H 0.0000 0.0000 'International Tables Vol C Tables 4.2.6.8 and 6.1.1.4'
N N 0.0061 0.0033 'International Tables Vol C Tables 4.2.6.8 and 6.1.1.4'
O O 0.0106 0.0060 'International Tables Vol C Tables 4.2.6.8 and 6.1.1.4'
F F 0.0171 0.0103 'International Tables Vol C Tables 4.2.6.8 and 6.1.1.4'

loop_
_geom_angle_atom_site_label_1
_geom_angle_atom_site_label_2
_geom_angle_atom_site_label_3
_geom_angle
N7A C1A C6A 121.5(2)
N7A C1A C2A 122.9(2)
C6A C1A C2A 115.6(2)
C3A C2A C1A 122.4(2)
C3A C2A N21A 114.7(2)
C1A C2A N21A 122.6(2)
O22A N21A O21A 123.7(2)
O22A N21A C2A 118.0(2)
O21A N21A C2A 118.2(2)
C2A C3A C4A 119.9(2)
C2A C3A H3A 120.0
C4A C3A H3A 120.0
C5A C4A C3A 118.5(2)
C5A C4A C41A 121.7(2)
C3A C4A C41A 119.7(2)
F41A C41A F42A 106.5(2)
F41A C41A F43A 105.9(2)
F42A C41A F43A 105.5(2)
F41A C41A C4A 112.8(2)
F42A C41A C4A 112.5(2)
F43A C41A C4A 113.2(2)
C6A C5A C4A 121.5(3)
C6A C5A H5A 119.2
C4A C5A H5A 119.2
C5A C6A C1A 121.8(3)
C5A C6A H6A 119.1
C1A C6A H6A 119.1
C1A N7A C8A 118.1(2)
C1A N7A C12A 117.2(2)
C8A N7A C12A 109.4(2)
N7A C8A C9A 110.6(2)
N7A C8A H81A 109.5
C9A C8A H81A 109.5
N7A C8A H82A 109.5
C9A C8A H82A 109.5
H81A C8A H82A 108.1
N10A C9A C8A 110.3(2)
N10A C9A H91A 109.6
C8A C9A H91A 109.6
N10A C9A H92A 109.6
C8A C9A H92A 109.6
H91A C9A H92A 108.1
C13A N10A C11A 116.3(2)
C13A N10A C9A 114.2(2)
C11A N10A C9A 110.9(2)
N10A C11A C12A 111.7(2)
N10A C11A H10A 109.3
C12A C11A H10A 109.3
N10A C11A H11A 109.3
C12A C11A H11A 109.3
H10A C11A H11A 107.9
N7A C12A C11A 110.2(2)
N7A C12A H12A 109.6
C11A C12A H12A 109.6
N7A C12A H13A 109.6
C11A C12A H13A 109.6
H12A C12A H13A 108.1
C14A C13A C18A 118.6(3)
C14A C13A N10A 118.9(3)
C18A C13A N10A 122.5(3)
C15A C14A C13A 120.8(3)
C15A C14A H14A 119.6
C13A C14A H14A 119.6
C14A C15A C16A 120.4(3)
C14A C15A H15A 119.8
C16A C15A H15A 119.8
C17A C16A C15A 119.1(3)
C17A C16A H16A 120.5
C15A C16A H16A 120.5
C16A C17A C18A 121.4(3)
C16A C17A H17A 119.3
C18A C17A H17A 119.3
C17A C18A C13A 119.8(3)
C17A C18A H18A 120.1
C13A C18A H18A 120.1
N7B C1B C6B 122.3(3)
N7B C1B C2B 122.4(2)
C6B C1B C2B 115.3(3)
C3B C2B C1B 122.7(3)
C3B C2B N21B 115.3(2)
C1B C2B N21B 121.9(2)
O22B N21B O21B 123.8(2)
O22B N21B C2B 118.0(2)
O21B N21B C2B 118.2(2)
C4B C3B C2B 119.9(3)
C4B C3B H3B 120.1
C2B C3B H3B 120.1
C3B C4B C5B 119.2(3)
C3B C4B C41B 120.3(3)
C5B C4B C41B 120.5(3)
F41B C41B F43B 106.7(3)
F41B C41B F42B 105.5(2)
F43B C41B F42B 105.4(3)
F41B C41B C4B 113.8(3)
F43B C41B C4B 113.1(3)
F42B C41B C4B 111.8(3)
C4B C5B C6B 120.8(3)
C4B C5B H5B 119.6
C6B C5B H5B 119.6
C5B C6B C1B 122.0(3)
C5B C6B H6B 119.0
C1B C6B H6B 119.0
C1B N7B C12B 120.2(2)
C1B N7B C8B 119.7(2)
C12B N7B C8B 110.3(2)
N7B C8B C9B 108.5(2)
N7B C8B H81B 110.0
C9B C8B H81B 110.0
N7B C8B H82B 110.0
C9B C8B H82B 110.0
H81B C8B H82B 108.4
N10B C9B C8B 111.3(2)
N10B C9B H91B 109.4
C8B C9B H91B 109.4
N10B C9B H92B 109.4
C8B C9B H92B 109.4
H91B C9B H92B 108.0
C13B N10B C9B 116.0(2)
C13B N10B C11B 112.1(2)
C9B N10B C11B 110.4(2)
N10B C11B C12B 110.3(2)
N10B C11B H10B 109.6
C12B C11B H10B 109.6
N10B C11B H11B 109.6
C12B C11B H11B 109.6
H10B C11B H11B 108.1
N7B C12B C11B 110.1(2)
N7B C12B H12B 109.6
C11B C12B H12B 109.6
N7B C12B H13B 109.6
C11B C12B H13B 109.6
H12B C12B H13B 108.2
C14B C13B C18B 118.5(3)
C14B C13B N10B 123.0(3)
C18B C13B N10B 118.5(2)
C13B C14B C15B 120.5(3)
C13B C14B H14B 119.8
C15B C14B H14B 119.8
C16B C15B C14B 120.9(3)
C16B C15B H15B 119.5
C14B C15B H15B 119.5
C15B C16B C17B 118.6(3)
C15B C16B H16B 120.7
C17B C16B H16B 120.7
C18B C17B C16B 120.9(3)
C18B C17B H17B 119.6
C16B C17B H17B 119.6
C17B C18B C13B 120.5(3)
C17B C18B H18B 119.7
C13B C18B H18B 119.7

loop_
_geom_bond_atom_site_label_1
_geom_bond_atom_site_label_2
_geom_bond_site_symmetry_2
_geom_bond_distance
_geom_bond_publ_flag
C1A N7A . 1.396(3) ?
C1A C6A . 1.400(3) ?
C1A C2A . 1.413(3) ?
C2A C3A . 1.384(3) ?
C2A N21A . 1.465(3) ?
N21A O22A . 1.228(3) ?
N21A O21A . 1.228(3) ?
C3A C4A . 1.389(3) ?
C4A C5A . 1.379(3) ?
C4A C41A . 1.485(4) ?
C41A F41A . 1.340(3) ?
C41A F42A . 1.341(3) ?
C41A F43A . 1.345(3) ?
C5A C6A . 1.376(3) ?
N7A C8A . 1.469(3) ?
N7A C12A . 1.475(3) ?
C8A C9A . 1.512(3) ?
C9A N10A . 1.473(3) ?
N10A C13A . 1.425(3) ?
N10A C11A . 1.454(3) ?
C11A C12A . 1.519(3) ?
C13A C14A . 1.391(4) ?
C13A C18A . 1.397(4) ?
C14A C15A . 1.385(4) ?
C15A C16A . 1.391(4) ?
C16A C17A . 1.367(4) ?
C17A C18A . 1.393(4) ?
C3A H3A . 0.95 ?
C5A H5A . 0.95 ?
C6A H6A . 0.95 ?
C8A H81A . 0.99 ?
C8A H82A . 0.99 ?
C9A H91A . 0.99 ?
C9A H92A . 0.99 ?
C11A H10A . 0.99 ?
C11A H11A . 0.99 ?
C12A H12A . 0.99 ?
C12A H13A . 0.99 ?
C14A H14A . 0.95 ?
C15A H15A . 0.95 ?
C16A H16A . 0.95 ?
C17A H17A . 0.95 ?
C18A H18A . 0.95 ?
C1B N7B . 1.383(3) ?
C1B C6B . 1.400(4) ?
C1B C2B . 1.408(4) ?
C2B C3B . 1.383(4) ?
C2B N21B . 1.472(3) ?
N21B O22B . 1.223(3) ?
N21B O21B . 1.224(3) ?
C3B C4B . 1.376(4) ?
C4B C5B . 1.377(4) ?
C4B C41B . 1.485(4) ?
C41B F41B . 1.335(3) ?
C41B F43B . 1.339(4) ?
C41B F42B . 1.351(3) ?
C5B C6B . 1.381(4) ?
N7B C12B . 1.464(3) ?
N7B C8B . 1.465(3) ?
C8B C9B . 1.522(3) ?
C9B N10B . 1.456(3) ?
N10B C13B . 1.431(3) ?
N10B C11B . 1.474(3) ?
C11B C12B . 1.511(3) ?
C13B C14B . 1.382(4) ?
C13B C18B . 1.394(4) ?
C14B C15B . 1.388(4) ?
C15B C16B . 1.376(4) ?
C16B C17B . 1.387(4) ?
C17B C18B . 1.376(4) ?
C3B H3B . 0.95 ?
C5B H5B . 0.95 ?
C6B H6B . 0.95 ?
C8B H81B . 0.99 ?
C8B H82B . 0.99 ?
C9B H91B . 0.99 ?
C9B H92B . 0.99 ?
C11B H10B . 0.99 ?
C11B H11B . 0.99 ?
C12B H12B . 0.99 ?
C12B H13B . 0.99 ?
C14B H14B . 0.95 ?
C15B H15B . 0.95 ?
C16B H16B . 0.95 ?
C17B H17B . 0.95 ?
C18B H18B . 0.95 ?

loop_
_geom_hbond_atom_site_label_D
_geom_hbond_atom_site_label_H
_geom_hbond_atom_site_label_A
_geom_hbond_site_symmetry_A
_geom_hbond_distance_DH
_geom_hbond_distance_HA
_geom_hbond_distance_DA
_geom_hbond_angle_DHA
_geom_hbond_publ_flag
C5A H5A F43A 4 0.95 2.46 3.303(3) 148 yes
C3B H3B O22B 3_676 0.95 2.51 3.455(3) 176 yes
C16B H16B F42A 3_565 0.95 2.52 3.453(3) 167 yes
C15B H15B O21A . 0.95 2.46 3.358(4) 158 yes

loop_
_geom_torsion_atom_site_label_1
_geom_torsion_atom_site_label_2
_geom_torsion_atom_site_label_3
_geom_torsion_atom_site_label_4
_geom_torsion
N7A C1A C2A C3A -174.3(3)
C6A C1A C2A C3A 5.0(4)
N7A C1A C2A N21A 12.1(4)
C6A C1A C2A N21A -168.6(2)
C3A C2A N21A O22A 36.5(3)
C1A C2A N21A O22A -149.4(3)
C3A C2A N21A O21A -140.2(3)
C1A C2A N21A O21A 33.9(4)
C1A C2A C3A C4A -3.6(4)
N21A C2A C3A C4A 170.4(2)
C2A C3A C4A C5A -0.5(4)
C2A C3A C4A C41A -178.8(3)
C5A C4A C41A F41A 18.2(4)
C3A C4A C41A F41A -163.6(2)
C5A C4A C41A F42A 138.6(3)
C3A C4A C41A F42A -43.2(4)
C5A C4A C41A F43A -102.0(3)
C3A C4A C41A F43A 76.2(3)
C3A C4A C5A C6A 3.0(4)
C41A C4A C5A C6A -178.8(3)
C4A C5A C6A C1A -1.5(4)
N7A C1A C6A C5A 176.9(3)
C2A C1A C6A C5A -2.5(4)
C6A C1A N7A C8A -127.8(3)
C2A C1A N7A C8A 51.5(4)
C6A C1A N7A C12A 6.5(4)
C2A C1A N7A C12A -174.1(2)
C1A N7A C8A C9A -162.9(2)
C12A N7A C8A C9A 59.5(3)
N7A C8A C9A N10A -58.6(3)
C8A C9A N10A C13A -170.2(2)
C8A C9A N10A C11A 56.1(3)
C13A N10A C11A C12A 172.0(2)
C9A N10A C11A C12A -55.4(3)
C1A N7A C12A C11A 164.2(2)
C8A N7A C12A C11A -57.8(3)
N10A C11A C12A N7A 56.4(3)
C11A N10A C13A C14A -172.7(2)
C9A N10A C13A C14A 56.2(3)
C11A N10A C13A C18A 6.6(3)
C9A N10A C13A C18A -124.5(3)
C18A C13A C14A C15A 1.4(4)
N10A C13A C14A C15A -179.2(2)
C13A C14A C15A C16A -0.3(4)
C14A C15A C16A C17A -0.7(4)
C15A C16A C17A C18A 0.4(4)
C16A C17A C18A C13A 0.7(4)
C14A C13A C18A C17A -1.6(4)
N10A C13A C18A C17A 179.1(2)
N7B C1B C2B C3B 175.9(3)
C6B C1B C2B C3B -3.9(4)
N7B C1B C2B N21B -7.8(4)
C6B C1B C2B N21B 172.4(3)
C3B C2B N21B O22B -41.7(4)
C1B C2B N21B O22B 141.8(3)
C3B C2B N21B O21B 136.6(3)
C1B C2B N21B O21B -40.0(4)
C1B C2B C3B C4B 2.2(4)
N21B C2B C3B C4B -174.3(3)
C2B C3B C4B C5B 1.2(4)
C2B C3B C4B C41B -176.8(3)
C3B C4B C41B F41B -153.2(3)
C5B C4B C41B F41B 28.9(4)
C3B C4B C41B F43B -31.3(4)
C5B C4B C41B F43B 150.8(3)
C3B C4B C41B F42B 87.4(4)
C5B C4B C41B F42B -90.5(3)
C3B C4B C5B C6B -2.6(5)
C41B C4B C5B C6B 175.3(3)
C4B C5B C6B C1B 0.7(5)
N7B C1B C6B C5B -177.4(3)
C2B C1B C6B C5B 2.4(4)
C6B C1B N7B C12B 127.5(3)
C2B C1B N7B C12B -52.2(4)
C6B C1B N7B C8B -15.1(4)
C2B C1B N7B C8B 165.1(3)
C1B N7B C8B C9B -154.3(2)
C12B N7B C8B C9B 59.7(3)
N7B C8B C9B N10B -58.8(3)
C8B C9B N10B C13B -173.6(2)
C8B C9B N10B C11B 57.5(3)
C13B N10B C11B C12B 172.7(2)
C9B N10B C11B C12B -56.3(3)
C1B N7B C12B C11B 154.1(2)
C8B N7B C12B C11B -60.1(3)
N10B C11B C12B N7B 57.6(3)
C9B N10B C13B C14B -4.5(4)
C11B N10B C13B C14B 123.6(3)
C9B N10B C13B C18B 174.3(2)
C11B N10B C13B C18B -57.7(3)
C18B C13B C14B C15B 1.0(4)
N10B C13B C14B C15B 179.7(3)
C13B C14B C15B C16B 0.0(5)
C14B C15B C16B C17B -0.3(5)
C15B C16B C17B C18B -0.5(4)
C16B C17B C18B C13B 1.5(5)
C14B C13B C18B C17B -1.8(4)
N10B C13B C18B C17B 179.5(2)

loop_
_cod_related_entry_id
_cod_related_entry_database
_cod_related_entry_code
1 ChemSpider 2048920
